data_2213348
loop_
_publ_author_name
'Yathirajan, H. S.'
'Mayekar, Anil M.'
'Narayana, B.'
'Sarojini, B. K.'
'Bolte, Michael'

_publ_section_title 2,3-Dibromo-3-(5-bromo-6-methoxy-2-naphthyl)-1-(2,4-dichlorophenyl)propan-1-one
_journal_coeditor_code HB2359
_journal_issue 5
_journal_name_full 'Acta Crystallographica Section E'
_journal_page_first o2345
_journal_page_last o2345
_journal_paper_doi 10.1107/S1600536807015759
_journal_volume 63
_journal_year 2007
_chemical_formula_iupac 'C20 H13 Br3 Cl2 O2'
_chemical_formula_moiety 'C20 H13 Br3 Cl2 O2'
_chemical_formula_sum 'C20 H13 Br3 Cl2 O2'
_chemical_formula_weight 595.93
_chemical_name_systematic 2,3-Dibromo-3-(5-bromo-6-methoxy-2-naphthyl)-1-(2,4-dichlorophenyl)propan-1-one
_space_group_IT_number 14
_symmetry_cell_setting monoclinic
_symmetry_space_group_name_Hall '-P 2yn'
_symmetry_space_group_name_H-M 'P 1 21/n 1'
_atom_sites_solution_hydrogens geom
_atom_sites_solution_primary direct
_atom_sites_solution_secondary difmap
_audit_creation_method SHELXL-97
_cell_angle_alpha 90.00
_cell_angle_beta 98.298(3)
_cell_angle_gamma 90.00
_cell_formula_units_Z 4
_cell_length_a 9.3506(4)
_cell_length_b 9.8861(5)
_cell_length_c 21.7179(9)
_cell_measurement_reflns_used 30108
_cell_measurement_temperature 173(2)
_cell_measurement_theta_max 28.8
_cell_measurement_theta_min 2.8
_cell_volume 1986.61(16)
_computing_cell_refinement X-AREA
_computing_data_collection 'X-AREA (Stoe & Cie, 2001)'
_computing_data_reduction X-AREA
_computing_molecular_graphics 'PLATON (Spek, 2003)'
_computing_publication_material SHELXL97
_computing_structure_refinement 'SHELXL97 (Sheldrick, 1997)'
_computing_structure_solution 'SHELXS97 (Sheldrick, 1997)'
_diffrn_ambient_temperature 173(2)
_diffrn_measured_fraction_theta_full 0.999
_diffrn_measured_fraction_theta_max 0.988
_diffrn_measurement_device_type 'Stoe IPDSII two-circle'
_diffrn_measurement_method \w
_diffrn_radiation_monochromator graphite
_diffrn_radiation_source 'fine-focus sealed tube'
_diffrn_radiation_type MoK\a
_diffrn_radiation_wavelength 0.71073
_diffrn_reflns_av_R_equivalents 0.0697
_diffrn_reflns_av_sigmaI/netI 0.0348
_diffrn_reflns_limit_h_max 11
_diffrn_reflns_limit_h_min -12
_diffrn_reflns_limit_k_max 13
_diffrn_reflns_limit_k_min -13
_diffrn_reflns_limit_l_max 30
_diffrn_reflns_limit_l_min -30
_diffrn_reflns_number 30941
_diffrn_reflns_theta_full 25.00
_diffrn_reflns_theta_max 29.72
_diffrn_reflns_theta_min 2.80
_diffrn_standards_number 0
_exptl_absorpt_coefficient_mu 6.375
_exptl_absorpt_correction_T_max 0.263
_exptl_absorpt_correction_T_min 0.236
_exptl_absorpt_correction_type multi-scan
_exptl_absorpt_process_details '(MULABS; Spek, 2003; Blessing, 1995)'
_exptl_crystal_colour 'light yellow'
_exptl_crystal_density_diffrn 1.992
_exptl_crystal_density_method 'not measured'
_exptl_crystal_description block
_exptl_crystal_F_000 1152
_exptl_crystal_size_max 0.23
_exptl_crystal_size_mid 0.22
_exptl_crystal_size_min 0.20
_refine_diff_density_max 0.642
_refine_diff_density_min -0.753
_refine_ls_extinction_coef 0.0064(4)
_refine_ls_extinction_expression Fc^*^=kFc[1+0.001xFc^2^\l^3^/sin(2\q)]^-1/4^
_refine_ls_extinction_method SHELXL97
_refine_ls_goodness_of_fit_ref 1.043
_refine_ls_hydrogen_treatment constr
_refine_ls_matrix_type full
_refine_ls_number_parameters 246
_refine_ls_number_reflns 5563
_refine_ls_number_restraints 0
_refine_ls_restrained_S_all 1.043
_refine_ls_R_factor_all 0.0442
_refine_ls_R_factor_gt 0.0370
_refine_ls_shift/su_max 0.002
_refine_ls_shift/su_mean 0.000
_refine_ls_structure_factor_coef Fsqd
_refine_ls_weighting_details 'calc w=1/[\s^2^(Fo^2^)+(0.0473P)^2^+1.8115P] where P=(Fo^2^+2Fc^2^)/3'
_refine_ls_weighting_scheme calc
_refine_ls_wR_factor_gt 0.0910
_refine_ls_wR_factor_ref 0.0950
_reflns_number_gt 4864
_reflns_number_total 5563
_reflns_threshold_expression I>2\s(I)
_cod_data_source_file hb2359.cif
_cod_data_source_block I
_cod_depositor_comments
;
The following automatic conversions were performed:
'_symmetry_cell_setting' value 'Monoclinic' changed to 'monoclinic'
according to '/home/saulius/struct/CIF-dictionaries/cif_core.dic'
dictionary named 'cif_core.dic' version 2.4.1 from 2010-06-29.

Automatic conversion script
Id: cif_fix_enum 1527 2010-12-29 10:47:43Z saulius 

The following automatic conversions were performed:

'_symmetry_cell_setting' value 'Monoclinic' changed to 'monoclinic'
according to /home/saulius/struct/CIF-dictionaries/cif_core.dic
dictionary named 'cif_core.dic' version 2.4.1 from 2010-06-29.

Automatic conversion script
Id: cif_fix_values 1715 2011-07-08 13:25:40Z adriana 
;
_cod_original_sg_symbol_H-M 'P 21/n'
_cod_database_code 2213348
_cod_database_fobs_code 2213348

loop_
_symmetry_equiv_pos_as_xyz
'x, y, z'
'-x+1/2, y+1/2, -z+1/2'
'-x, -y, -z'
'x-1/2, -y-1/2, z-1/2'

loop_
_atom_site_type_symbol
_atom_site_label
_atom_site_fract_x
_atom_site_fract_y
_atom_site_fract_z
_atom_site_U_iso_or_equiv
_atom_site_adp_type
_atom_site_calc_flag
_atom_site_refinement_flags
_atom_site_occupancy
O O1 0.8339(3) 1.0876(2) 0.72563(10) 0.0356(5) Uani d . 1
Cl Cl1 1.12598(8) 0.97308(8) 0.78146(3) 0.03755(17) Uani d . 1
Cl Cl2 1.03476(9) 0.81388(8) 1.00892(3) 0.03864(17) Uani d . 1
Br Br1 -0.05973(3) 0.64021(3) 0.547822(14) 0.03635(9) Uani d . 1
Br Br2 0.74588(3) 0.79954(3) 0.654006(13) 0.03479(9) Uani d . 1
Br Br3 0.46605(4) 1.10035(4) 0.748535(15) 0.04018(10) Uani d . 1
C C1 0.7893(3) 0.9882(3) 0.74980(12) 0.0291(5) Uani d . 1
C C2 0.6601(3) 0.9090(3) 0.71527(12) 0.0293(5) Uani d . 1
H H2 0.6169 0.8492 0.7448 0.035 Uiso calc R 1
C C3 0.5455(3) 1.0008(3) 0.68072(13) 0.0319(6) Uani d . 1
H H3 0.5936 1.0672 0.6556 0.038 Uiso calc R 1
C C11 0.8542(3) 0.9380(3) 0.81242(12) 0.0286(5) Uani d . 1
C C12 1.0039(3) 0.9343(3) 0.83201(13) 0.0291(5) Uani d . 1
C C13 1.0609(3) 0.8940(3) 0.89222(13) 0.0325(6) Uani d . 1
H H13 1.1624 0.8890 0.9047 0.039 Uiso calc R 1
C C14 0.9656(3) 0.8615(3) 0.93321(13) 0.0321(6) Uani d . 1
C C15 0.8175(3) 0.8649(3) 0.91599(13) 0.0328(6) Uani d . 1
H H15 0.7541 0.8423 0.9449 0.039 Uiso calc R 1
C C16 0.7638(3) 0.9019(3) 0.85572(13) 0.0316(6) Uani d . 1
H H16 0.6621 0.9030 0.8433 0.038 Uiso calc R 1
C C21 0.4232(3) 0.9357(3) 0.63943(13) 0.0319(6) Uani d . 1
C C22 0.3423(4) 0.8275(3) 0.66015(14) 0.0362(6) Uani d . 1
H H22 0.3696 0.7916 0.7007 0.043 Uiso calc R 1
C C23 0.2261(3) 0.7744(3) 0.62292(14) 0.0343(6) Uani d . 1
H H23 0.1731 0.7030 0.6383 0.041 Uiso calc R 1
C C24 0.1825(3) 0.8239(3) 0.56133(12) 0.0281(5) Uani d . 1
C C25 0.2662(3) 0.9305(3) 0.53973(12) 0.0297(5) Uani d . 1
C C26 0.3855(3) 0.9840(3) 0.57971(13) 0.0314(6) Uani d . 1
H H26 0.4408 1.0547 0.5652 0.038 Uiso calc R 1
C C27 0.0616(3) 0.7750(3) 0.52019(13) 0.0293(5) Uani d . 1
C C28 0.0269(3) 0.8237(3) 0.46020(13) 0.0305(5) Uani d . 1
C C29 0.1124(3) 0.9287(3) 0.43966(13) 0.0338(6) Uani d . 1
H H29 0.0893 0.9636 0.3987 0.041 Uiso calc R 1
C C30 0.2277(3) 0.9800(3) 0.47850(13) 0.0321(6) Uani d . 1
H H30 0.2833 1.0506 0.4640 0.039 Uiso calc R 1
O O31 -0.0872(2) 0.7671(3) 0.42291(10) 0.0377(5) Uani d . 1
C C31 -0.1160(4) 0.8144(4) 0.35984(14) 0.0421(7) Uani d . 1
H H31A -0.1427 0.9102 0.3596 0.063 Uiso calc R 1
H H31B -0.1956 0.7620 0.3371 0.063 Uiso calc R 1
H H31C -0.0293 0.8031 0.3398 0.063 Uiso calc R 1

loop_
_atom_site_aniso_label
_atom_site_aniso_U_11
_atom_site_aniso_U_22
_atom_site_aniso_U_33
_atom_site_aniso_U_12
_atom_site_aniso_U_13
_atom_site_aniso_U_23
O1 0.0350(11) 0.0367(11) 0.0352(10) -0.0030(9) 0.0054(9) 0.0042(8)
Cl1 0.0301(3) 0.0462(4) 0.0379(3) -0.0003(3) 0.0102(3) 0.0037(3)
Cl2 0.0445(4) 0.0410(4) 0.0282(3) 0.0026(3) -0.0020(3) 0.0026(3)
Br1 0.03615(17) 0.03848(17) 0.03545(15) -0.00812(12) 0.00867(12) -0.00269(11)
Br2 0.03989(17) 0.03451(16) 0.02969(14) 0.00460(12) 0.00409(11) -0.00076(10)
Br3 0.03334(17) 0.0458(2) 0.04089(17) 0.00262(13) 0.00360(12) -0.01018(13)
C1 0.0293(14) 0.0315(13) 0.0266(11) 0.0002(11) 0.0044(10) -0.0010(10)
C2 0.0296(13) 0.0327(14) 0.0257(11) 0.0005(11) 0.0042(10) -0.0003(10)
C3 0.0333(15) 0.0336(14) 0.0281(12) 0.0005(11) 0.0019(10) -0.0005(10)
C11 0.0277(13) 0.0301(13) 0.0276(11) -0.0024(10) 0.0020(10) -0.0002(10)
C12 0.0277(13) 0.0316(13) 0.0285(12) 0.0001(11) 0.0056(10) -0.0017(10)
C13 0.0291(14) 0.0368(15) 0.0308(13) 0.0004(11) 0.0013(11) -0.0033(11)
C14 0.0370(15) 0.0312(14) 0.0269(12) 0.0002(11) 0.0008(11) -0.0003(10)
C15 0.0327(14) 0.0372(15) 0.0285(12) -0.0041(12) 0.0050(11) 0.0003(11)
C16 0.0265(13) 0.0380(15) 0.0300(12) -0.0045(11) 0.0028(10) 0.0000(11)
C21 0.0307(14) 0.0350(14) 0.0293(12) -0.0006(11) 0.0015(10) 0.0016(11)
C22 0.0394(16) 0.0387(15) 0.0290(12) -0.0061(13) -0.0005(11) 0.0064(11)
C23 0.0361(15) 0.0362(15) 0.0307(13) -0.0039(12) 0.0049(11) 0.0047(11)
C24 0.0265(13) 0.0307(13) 0.0276(11) 0.0005(10) 0.0057(10) 0.0011(10)
C25 0.0294(13) 0.0314(13) 0.0281(12) 0.0001(11) 0.0031(10) 0.0016(10)
C26 0.0317(14) 0.0327(14) 0.0294(12) -0.0002(11) 0.0029(11) 0.0019(10)
C27 0.0278(13) 0.0287(13) 0.0323(12) -0.0012(10) 0.0075(10) -0.0022(10)
C28 0.0261(13) 0.0349(14) 0.0304(12) 0.0003(11) 0.0034(10) -0.0023(10)
C29 0.0333(15) 0.0382(15) 0.0286(12) 0.0014(12) 0.0001(11) 0.0022(11)
C30 0.0317(15) 0.0343(14) 0.0296(12) -0.0037(11) 0.0020(11) 0.0035(11)
O31 0.0328(11) 0.0473(13) 0.0309(10) -0.0074(10) -0.0026(8) 0.0008(9)
C31 0.0358(17) 0.058(2) 0.0304(14) -0.0039(15) -0.0031(12) 0.0013(13)

loop_
_atom_type_symbol
_atom_type_description
_atom_type_scat_dispersion_real
_atom_type_scat_dispersion_imag
_atom_type_scat_source
C C 0.0033 0.0016 'International Tables Vol C Tables 4.2.6.8 and 6.1.1.4'
H H 0.0000 0.0000 'International Tables Vol C Tables 4.2.6.8 and 6.1.1.4'
Br Br -0.2901 2.4595 'International Tables Vol C Tables 4.2.6.8 and 6.1.1.4'
Cl Cl 0.1484 0.1585 'International Tables Vol C Tables 4.2.6.8 and 6.1.1.4'
O O 0.0106 0.0060 'International Tables Vol C Tables 4.2.6.8 and 6.1.1.4'

loop_
_geom_angle_atom_site_label_1
_geom_angle_atom_site_label_2
_geom_angle_atom_site_label_3
_geom_angle
O1 C1 C11 122.9(3)
O1 C1 C2 119.6(3)
C11 C1 C2 117.5(2)
C3 C2 C1 112.7(2)
C3 C2 Br2 108.74(18)
C1 C2 Br2 103.92(18)
C3 C2 H2 110.4
C1 C2 H2 110.4
Br2 C2 H2 110.4
C21 C3 C2 117.6(3)
C21 C3 Br3 108.7(2)
C2 C3 Br3 103.93(18)
C21 C3 H3 108.7
C2 C3 H3 108.7
Br3 C3 H3 108.7
C16 C11 C12 117.6(3)
C16 C11 C1 119.5(3)
C12 C11 C1 122.8(2)
C13 C12 C11 121.3(3)
C13 C12 Cl1 117.2(2)
C11 C12 Cl1 121.4(2)
C14 C13 C12 118.3(3)
C14 C13 H13 120.8
C12 C13 H13 120.8
C15 C14 C13 122.2(3)
C15 C14 Cl2 118.9(2)
C13 C14 Cl2 118.9(2)
C16 C15 C14 118.4(3)
C16 C15 H15 120.8
C14 C15 H15 120.8
C15 C16 C11 122.2(3)
C15 C16 H16 118.9
C11 C16 H16 118.9
C26 C21 C22 118.9(3)
C26 C21 C3 119.0(3)
C22 C21 C3 122.1(3)
C23 C22 C21 121.2(3)
C23 C22 H22 119.4
C21 C22 H22 119.4
C22 C23 C24 121.3(3)
C22 C23 H23 119.4
C24 C23 H23 119.4
C27 C24 C23 124.5(3)
C27 C24 C25 117.9(2)
C23 C24 C25 117.6(3)
C26 C25 C30 121.3(3)
C26 C25 C24 119.7(2)
C30 C25 C24 119.1(3)
C21 C26 C25 121.3(3)
C21 C26 H26 119.3
C25 C26 H26 119.3
C28 C27 C24 122.1(3)
C28 C27 Br1 118.1(2)
C24 C27 Br1 119.8(2)
O31 C28 C27 118.3(3)
O31 C28 C29 122.8(3)
C27 C28 C29 119.0(3)
C30 C29 C28 120.4(3)
C30 C29 H29 119.8
C28 C29 H29 119.8
C29 C30 C25 121.5(3)
C29 C30 H30 119.2
C25 C30 H30 119.2
C28 O31 C31 117.1(2)
O31 C31 H31A 109.5
O31 C31 H31B 109.5
H31A C31 H31B 109.5
O31 C31 H31C 109.5
H31A C31 H31C 109.5
H31B C31 H31C 109.5

loop_
_geom_bond_atom_site_label_1
_geom_bond_atom_site_label_2
_geom_bond_distance
O1 C1 1.216(4)
Cl1 C12 1.737(3)
Cl2 C14 1.742(3)
Br1 C27 1.903(3)
Br2 C2 1.973(3)
Br3 C3 2.002(3)
C1 C11 1.492(4)
C1 C2 1.541(4)
C2 C3 1.517(4)
C2 H2 1.0000
C3 C21 1.493(4)
C3 H3 1.0000
C11 C16 1.399(4)
C11 C12 1.403(4)
C12 C13 1.397(4)
C13 C14 1.385(4)
C13 H13 0.9500
C14 C15 1.382(4)
C15 C16 1.382(4)
C15 H15 0.9500
C16 H16 0.9500
C21 C26 1.380(4)
C21 C22 1.420(4)
C22 C23 1.363(4)
C22 H22 0.9500
C23 C24 1.427(4)
C23 H23 0.9500
C24 C27 1.420(4)
C24 C25 1.432(4)
C25 C26 1.414(4)
C25 C30 1.414(4)
C26 H26 0.9500
C27 C28 1.383(4)
C28 O31 1.364(4)
C28 C29 1.421(4)
C29 C30 1.367(4)
C29 H29 0.9500
C30 H30 0.9500
O31 C31 1.436(4)
C31 H31A 0.9800
C31 H31B 0.9800
C31 H31C 0.9800

loop_
_geom_torsion_atom_site_label_1
_geom_torsion_atom_site_label_2
_geom_torsion_atom_site_label_3
_geom_torsion_atom_site_label_4
_geom_torsion
_geom_torsion_publ_flag
O1 C1 C2 C3 -38.8(4) ?
C11 C1 C2 C3 141.1(3) ?
O1 C1 C2 Br2 78.7(3) ?
C11 C1 C2 Br2 -101.3(2) ?
C1 C2 C3 C21 173.0(2) ?
Br2 C2 C3 C21 58.4(3) ?
C1 C2 C3 Br3 -66.8(2) ?
Br2 C2 C3 Br3 178.53(13) y
O1 C1 C11 C16 134.0(3) ?
C2 C1 C11 C16 -46.0(4) ?
O1 C1 C11 C12 -41.1(4) y
C2 C1 C11 C12 138.9(3) ?
C16 C11 C12 C13 1.1(4) ?
C1 C11 C12 C13 176.3(3) ?
C16 C11 C12 Cl1 178.4(2) ?
C1 C11 C12 Cl1 -6.4(4) ?
C11 C12 C13 C14 -2.0(4) ?
Cl1 C12 C13 C14 -179.5(2) ?
C12 C13 C14 C15 1.4(5) ?
C12 C13 C14 Cl2 -178.9(2) ?
C13 C14 C15 C16 0.1(5) ?
Cl2 C14 C15 C16 -179.6(2) ?
C14 C15 C16 C11 -1.1(5) ?
C12 C11 C16 C15 0.5(5) ?
C1 C11 C16 C15 -174.8(3) ?
C2 C3 C21 C26 -131.5(3) ?
Br3 C3 C21 C26 110.8(3) ?
C2 C3 C21 C22 50.0(4) ?
Br3 C3 C21 C22 -67.7(3) ?
C26 C21 C22 C23 -2.2(5) ?
C3 C21 C22 C23 176.4(3) ?
C21 C22 C23 C24 0.9(5) ?
C22 C23 C24 C27 -179.1(3) ?
C22 C23 C24 C25 0.7(5) ?
C27 C24 C25 C26 178.6(3) ?
C23 C24 C25 C26 -1.1(4) ?
C27 C24 C25 C30 -1.5(4) ?
C23 C24 C25 C30 178.7(3) ?
C22 C21 C26 C25 1.7(5) ?
C3 C21 C26 C25 -176.9(3) ?
C30 C25 C26 C21 -179.9(3) ?
C24 C25 C26 C21 -0.1(5) ?
C23 C24 C27 C28 -177.9(3) ?
C25 C24 C27 C28 2.4(4) ?
C23 C24 C27 Br1 3.1(4) ?
C25 C24 C27 Br1 -176.7(2) ?
C24 C27 C28 O31 177.2(3) ?
Br1 C27 C28 O31 -3.8(4) ?
C24 C27 C28 C29 -1.9(4) ?
Br1 C27 C28 C29 177.2(2) ?
O31 C28 C29 C30 -178.5(3) ?
C27 C28 C29 C30 0.5(5) ?
C28 C29 C30 C25 0.3(5) ?
C26 C25 C30 C29 -179.9(3) ?
C24 C25 C30 C29 0.2(5) ?
C27 C28 O31 C31 -176.7(3) ?
C29 C28 O31 C31 2.3(4) ?
